data_2239429
loop_
_publ_author_name
'Lopchuk, Justin M.'
'Gribble, Gordon W.'
'Jasinski, Jerry P.'

_publ_section_title
;
 Methyl 1-benzyl-5-methyl-2,4-diphenyl-1<i>H</i>-pyrrole-3-carboxylate
;
_journal_coeditor_code TK5295
_journal_issue 3
_journal_name_full 'Acta Crystallographica Section E'
_journal_page_first o338
_journal_page_last o339
_journal_paper_doi 10.1107/S1600536814003316
_journal_volume 70
_journal_year 2014
_chemical_formula_moiety 'C26 H23 N O2'
_chemical_formula_sum 'C26 H23 N O2'
_chemical_formula_weight 381.45
_chemical_name_systematic
;
Methyl 1-benzyl-5-methyl-2,4-diphenyl-1<i>H</i>-pyrrole-3-carboxylate
;
_space_group_crystal_system orthorhombic
_space_group_IT_number 19
_space_group_name_Hall 'P 2ac 2ab'
_space_group_name_H-M_alt 'P 21 21 21'
_symmetry_space_group_name_Hall 'P 2ac 2ab'
_symmetry_space_group_name_H-M 'P 21 21 21'
_atom_sites_solution_hydrogens geom
_atom_sites_solution_primary direct
_audit_creation_method
;
Olex2 1.2
(compiled 2013.12.10 svn.r2850 for OlexSys, GUI svn.r4736)
;
_cell_angle_alpha 90
_cell_angle_beta 90
_cell_angle_gamma 90
_cell_formula_units_Z 4
_cell_length_a 8.8056(2)
_cell_length_b 10.6638(2)
_cell_length_c 21.8315(5)
_cell_measurement_reflns_used 4659
_cell_measurement_temperature 173(2)
_cell_measurement_theta_max 72.4168
_cell_measurement_theta_min 4.0465
_cell_volume 2050.00(8)
_computing_cell_refinement 'CrysAlis PRO (Agilent, 2012)'
_computing_data_collection 'CrysAlis PRO (Agilent, 2012)'
_computing_data_reduction 'CrysAlis RED (Agilent, 2012)'
_computing_molecular_graphics 'OLEX2 (Dolomanov <i>et al.</i>, 2009)'
_computing_publication_material 'OLEX2 (Dolomanov <i>et al.</i>, 2009)'
_computing_structure_refinement 'SHELXL97 (Sheldrick, 2008)'
_computing_structure_solution
;
SUPERFLIP (Palatinus <i>et al.</i>, 2012)
;
_diffrn_ambient_temperature 173(2)
_diffrn_detector_area_resol_mean 16.0416
_diffrn_measured_fraction_theta_full 0.9995
_diffrn_measured_fraction_theta_max 0.9953
_diffrn_measurement_device_type 'Agilent Xcalibur (Eos Gemini)'
_diffrn_measurement_method '\w scans'
_diffrn_radiation_monochromator graphite
_diffrn_radiation_type 'Cu K\a'
_diffrn_radiation_wavelength 1.5418
_diffrn_reflns_av_R_equivalents 0.0414
_diffrn_reflns_limit_h_max 10
_diffrn_reflns_limit_h_min -10
_diffrn_reflns_limit_k_max 11
_diffrn_reflns_limit_k_min -13
_diffrn_reflns_limit_l_max 26
_diffrn_reflns_limit_l_min -26
_diffrn_reflns_number 12873
_diffrn_reflns_theta_full 67.684
_diffrn_reflns_theta_max 72.568
_diffrn_reflns_theta_min 4.050
_exptl_absorpt_coefficient_mu 0.611
_exptl_absorpt_correction_T_max 1.00000
_exptl_absorpt_correction_T_min 0.72032
_exptl_absorpt_correction_type multi-scan
_exptl_absorpt_process_details
;
(CrysAlis PRO and CrysAlis RED; Agilent, 2012)
;
_exptl_crystal_colour colourless
_exptl_crystal_density_diffrn 1.236
_exptl_crystal_description irregular
_exptl_crystal_F_000 808
_exptl_crystal_size_max 0.28
_exptl_crystal_size_mid 0.22
_exptl_crystal_size_min 0.12
_refine_diff_density_max 0.236
_refine_diff_density_min -0.201
_refine_ls_abs_structure_details
;
Flack parameter determined using 1348 quotients
[(<i>I</i>^+^)-(<i>I</i>^-^)]/[(<i>I</i>^+^)+(<i>I</i>^-^)]
(Parsons <i>et al.</i>, 2013)
;
_refine_ls_abs_structure_Flack 0.02(18)
_refine_ls_extinction_method none
_refine_ls_goodness_of_fit_ref 1.057
_refine_ls_hydrogen_treatment constr
_refine_ls_matrix_type full
_refine_ls_number_parameters 264
_refine_ls_number_reflns 3991
_refine_ls_number_restraints 0
_refine_ls_restrained_S_all 1.057
_refine_ls_R_factor_all 0.0512
_refine_ls_R_factor_gt 0.0439
_refine_ls_shift/su_max 0.000
_refine_ls_shift/su_mean 0.000
_refine_ls_structure_factor_coef Fsqd
_refine_ls_weighting_details
;
 w=1/[\s^2^(Fo^2^)+(0.0691P)^2^]
 where P=(Fo^2^+2Fc^2^)/3
;
_refine_ls_weighting_scheme calc
_refine_ls_wR_factor_gt 0.1141
_refine_ls_wR_factor_ref 0.1193
_reflns_number_gt 3525
_reflns_number_total 3991
_reflns_threshold_expression I>2\s(I)
_cod_data_source_file tk5295sup1.cif
_cod_data_source_block I
_cod_database_code 2239429
_cod_database_fobs_code 2239429
_shelx_space_group_comment
;
The symmetry employed for this shelxl refinement is uniquely defined
by the following loop, which should always be used as a source of
symmetry information in preference to the above space-group names.
They are only intended as comments.
;
_shelxl_version_number .000002012

loop_
_space_group_symop_operation_xyz
'x, y, z'
'-x+1/2, -y, z+1/2'
'x+1/2, -y+1/2, -z'
'-x, y+1/2, -z+1/2'

loop_
_atom_site_type_symbol
_atom_site_label
_atom_site_fract_x
_atom_site_fract_y
_atom_site_fract_z
_atom_site_U_iso_or_equiv
_atom_site_adp_type
_atom_site_calc_flag
_atom_site_occupancy
O O1 0.9445(2) 0.4206(2) 0.84521(12) 0.0598(7) Uani d 1
O O2 0.7077(2) 0.43820(19) 0.87973(9) 0.0393(5) Uani d 1
N N1 0.7361(2) 0.1689(2) 0.72021(10) 0.0315(5) Uani d 1
C C1 0.6106(3) 0.1444(2) 0.75598(12) 0.0309(5) Uani d 1
C C2 0.6162(3) 0.2209(2) 0.80673(12) 0.0286(5) Uani d 1
C C3 0.7518(3) 0.2943(2) 0.80125(11) 0.0288(5) Uani d 1
C C4 0.8227(3) 0.2603(2) 0.74693(12) 0.0310(6) Uani d 1
C C5 0.5074(3) 0.2152(2) 0.85815(12) 0.0307(5) Uani d 1
C C6 0.3528(3) 0.2348(3) 0.84848(13) 0.0366(6) Uani d 1
H H6 0.3174 0.2554 0.8086 0.044 Uiso calc 1
C C7 0.2498(3) 0.2246(3) 0.89631(15) 0.0451(7) Uani d 1
H H7 0.1448 0.2385 0.8890 0.054 Uiso calc 1
C C8 0.2991(4) 0.1945(3) 0.95452(15) 0.0467(7) Uani d 1
H H8 0.2284 0.1861 0.9871 0.056 Uiso calc 1
C C9 0.4528(4) 0.1765(3) 0.96491(14) 0.0458(7) Uani d 1
H H9 0.4876 0.1573 1.0050 0.055 Uiso calc 1
C C10 0.5561(3) 0.1864(3) 0.91732(13) 0.0369(6) Uani d 1
H H10 0.6611 0.1734 0.9250 0.044 Uiso calc 1
C C11 0.9580(3) 0.3149(2) 0.71660(11) 0.0319(6) Uani d 1
C C12 0.9505(3) 0.4354(3) 0.69197(14) 0.0402(6) Uani d 1
H H12 0.8580 0.4811 0.6938 0.048 Uiso calc 1
C C13 1.0765(4) 0.4889(3) 0.66490(15) 0.0437(7) Uani d 1
H H13 1.0706 0.5715 0.6488 0.052 Uiso calc 1
C C14 1.2107(3) 0.4232(3) 0.66111(13) 0.0413(7) Uani d 1
H H14 1.2972 0.4604 0.6425 0.050 Uiso calc 1
C C15 1.2193(3) 0.3033(3) 0.68443(14) 0.0419(7) Uani d 1
H H15 1.3114 0.2573 0.6813 0.050 Uiso calc 1
C C16 1.0935(3) 0.2494(3) 0.71249(14) 0.0386(6) Uani d 1
H H16 1.1005 0.1672 0.7290 0.046 Uiso calc 1
C C17 0.7718(3) 0.1039(3) 0.66289(12) 0.0355(6) Uani d 1
H H17A 0.7508 0.0134 0.6684 0.043 Uiso calc 1
H H17B 0.8818 0.1131 0.6546 0.043 Uiso calc 1
C C18 0.6847(3) 0.1500(3) 0.60767(13) 0.0357(6) Uani d 1
C C19 0.6183(4) 0.2672(3) 0.60486(15) 0.0450(7) Uani d 1
H H19 0.6225 0.3213 0.6394 0.054 Uiso calc 1
C C20 0.5454(4) 0.3065(4) 0.55163(18) 0.0598(9) Uani d 1
H H20 0.5000 0.3873 0.5500 0.072 Uiso calc 1
C C21 0.5387(5) 0.2287(4) 0.50119(17) 0.0668(11) Uani d 1
H H21 0.4888 0.2555 0.4649 0.080 Uiso calc 1
C C22 0.6049(5) 0.1122(4) 0.50404(16) 0.0688(11) Uani d 1
H H22 0.6016 0.0585 0.4694 0.083 Uiso calc 1
C C23 0.6765(4) 0.0727(3) 0.55703(15) 0.0529(8) Uani d 1
H H23 0.7205 -0.0086 0.5586 0.063 Uiso calc 1
C C24 0.8137(3) 0.3888(2) 0.84308(12) 0.0316(5) Uani d 1
C C25 0.7587(4) 0.5348(3) 0.92114(14) 0.0446(7) Uani d 1
H H25A 0.7974 0.6061 0.8975 0.067 Uiso calc 1
H H25B 0.8397 0.5016 0.9473 0.067 Uiso calc 1
H H25C 0.6736 0.5623 0.9467 0.067 Uiso calc 1
C C26 0.5022(3) 0.0412(3) 0.73991(14) 0.0387(6) Uani d 1
H H26A 0.4606 0.0560 0.6989 0.058 Uiso calc 1
H H26B 0.4192 0.0394 0.7698 0.058 Uiso calc 1
H H26C 0.5558 -0.0393 0.7405 0.058 Uiso calc 1

loop_
_atom_site_aniso_label
_atom_site_aniso_U_11
_atom_site_aniso_U_22
_atom_site_aniso_U_33
_atom_site_aniso_U_12
_atom_site_aniso_U_13
_atom_site_aniso_U_23
O1 0.0366(12) 0.0751(16) 0.0676(15) -0.0174(11) 0.0058(11) -0.0342(14)
O2 0.0370(11) 0.0398(11) 0.0411(10) -0.0007(8) 0.0007(8) -0.0131(9)
N1 0.0321(11) 0.0329(11) 0.0294(11) -0.0004(9) -0.0020(8) -0.0042(9)
C1 0.0296(12) 0.0307(13) 0.0324(13) -0.0007(10) -0.0031(10) -0.0002(10)
C2 0.0284(12) 0.0276(12) 0.0299(12) 0.0008(10) -0.0038(10) 0.0016(10)
C3 0.0283(12) 0.0273(12) 0.0308(12) 0.0015(10) -0.0030(10) -0.0002(10)
C4 0.0301(13) 0.0303(13) 0.0325(13) 0.0006(10) -0.0016(10) -0.0015(10)
C5 0.0318(13) 0.0263(12) 0.0339(13) -0.0025(10) 0.0008(10) -0.0031(10)
C6 0.0329(14) 0.0388(15) 0.0382(15) -0.0016(11) -0.0021(11) 0.0008(12)
C7 0.0303(14) 0.0480(18) 0.0569(19) -0.0003(13) 0.0058(13) -0.0027(14)
C8 0.0483(17) 0.0467(17) 0.0452(17) -0.0068(13) 0.0180(14) -0.0043(14)
C9 0.0546(19) 0.0511(18) 0.0317(14) -0.0035(15) 0.0047(13) 0.0018(13)
C10 0.0349(14) 0.0403(15) 0.0354(14) -0.0021(12) -0.0004(11) 0.0008(11)
C11 0.0321(13) 0.0350(14) 0.0285(12) -0.0026(10) 0.0000(10) -0.0051(10)
C12 0.0409(15) 0.0354(15) 0.0443(15) -0.0004(12) 0.0041(12) -0.0057(13)
C13 0.0517(18) 0.0359(16) 0.0436(16) -0.0072(12) 0.0050(14) 0.0007(12)
C14 0.0412(16) 0.0508(17) 0.0320(13) -0.0128(12) 0.0068(11) -0.0053(13)
C15 0.0316(15) 0.0529(17) 0.0413(15) 0.0013(12) 0.0022(11) -0.0034(13)
C16 0.0351(14) 0.0402(15) 0.0406(15) 0.0010(11) -0.0015(11) 0.0052(12)
C17 0.0365(14) 0.0373(14) 0.0328(13) 0.0038(11) -0.0005(11) -0.0079(11)
C18 0.0338(14) 0.0413(15) 0.0319(14) -0.0047(12) 0.0047(10) 0.0002(11)
C19 0.0449(16) 0.0459(18) 0.0443(16) -0.0021(14) 0.0027(13) 0.0018(13)
C20 0.058(2) 0.062(2) 0.060(2) -0.0049(17) -0.0040(17) 0.0243(18)
C21 0.069(2) 0.094(3) 0.0374(17) -0.016(2) -0.0051(16) 0.0245(19)
C22 0.086(3) 0.090(3) 0.0295(16) -0.013(2) -0.0009(17) -0.0045(17)
C23 0.064(2) 0.058(2) 0.0362(15) 0.0005(16) 0.0042(14) -0.0082(15)
C24 0.0309(13) 0.0313(13) 0.0325(13) -0.0025(10) -0.0015(10) 0.0001(11)
C25 0.0581(19) 0.0387(16) 0.0369(15) 0.0006(14) -0.0044(14) -0.0110(12)
C26 0.0351(14) 0.0369(14) 0.0440(16) -0.0066(11) -0.0027(12) -0.0084(12)

loop_
_atom_type_symbol
_atom_type_description
_atom_type_scat_dispersion_real
_atom_type_scat_dispersion_imag
_atom_type_scat_source
C C 0.0181 0.0091 'International Tables Vol C Tables 4.2.6.8 and 6.1.1.4'
H H 0.0000 0.0000 'International Tables Vol C Tables 4.2.6.8 and 6.1.1.4'
N N 0.0311 0.0180 'International Tables Vol C Tables 4.2.6.8 and 6.1.1.4'
O O 0.0492 0.0322 'International Tables Vol C Tables 4.2.6.8 and 6.1.1.4'

loop_
_geom_angle_atom_site_label_1
_geom_angle_atom_site_label_2
_geom_angle_atom_site_label_3
_geom_angle
C24 O2 C25 116.0(2)
C1 N1 C17 124.5(2)
C4 N1 C1 109.9(2)
C4 N1 C17 125.6(2)
N1 C1 C26 121.2(2)
C2 C1 N1 108.3(2)
C2 C1 C26 130.3(3)
C1 C2 C3 106.6(2)
C1 C2 C5 124.3(2)
C3 C2 C5 128.8(2)
C2 C3 C24 129.3(2)
C4 C3 C2 107.7(2)
C4 C3 C24 123.0(2)
N1 C4 C3 107.4(2)
N1 C4 C11 122.5(2)
C3 C4 C11 129.8(2)
C6 C5 C2 120.8(2)
C6 C5 C10 118.2(2)
C10 C5 C2 120.9(2)
C5 C6 H6 119.6
C7 C6 C5 120.9(3)
C7 C6 H6 119.6
C6 C7 H7 119.8
C8 C7 C6 120.3(3)
C8 C7 H7 119.8
C7 C8 H8 120.3
C7 C8 C9 119.4(3)
C9 C8 H8 120.3
C8 C9 H9 119.7
C10 C9 C8 120.5(3)
C10 C9 H9 119.7
C5 C10 H10 119.7
C9 C10 C5 120.6(3)
C9 C10 H10 119.7
C12 C11 C4 119.8(2)
C16 C11 C4 121.5(2)
C16 C11 C12 118.7(3)
C11 C12 H12 119.7
C13 C12 C11 120.5(3)
C13 C12 H12 119.7
C12 C13 H13 119.8
C14 C13 C12 120.4(3)
C14 C13 H13 119.8
C13 C14 H14 120.1
C13 C14 C15 119.8(3)
C15 C14 H14 120.1
C14 C15 H15 119.9
C14 C15 C16 120.2(3)
C16 C15 H15 119.9
C11 C16 C15 120.4(3)
C11 C16 H16 119.8
C15 C16 H16 119.8
N1 C17 H17A 108.6
N1 C17 H17B 108.6
N1 C17 C18 114.8(2)
H17A C17 H17B 107.5
C18 C17 H17A 108.6
C18 C17 H17B 108.6
C19 C18 C17 123.0(3)
C23 C18 C17 118.1(3)
C23 C18 C19 118.9(3)
C18 C19 H19 119.9
C18 C19 C20 120.3(3)
C20 C19 H19 119.9
C19 C20 H20 119.8
C21 C20 C19 120.3(4)
C21 C20 H20 119.8
C20 C21 H21 120.4
C22 C21 C20 119.3(3)
C22 C21 H21 120.4
C21 C22 H22 119.8
C21 C22 C23 120.5(4)
C23 C22 H22 119.8
C18 C23 C22 120.7(4)
C18 C23 H23 119.6
C22 C23 H23 119.6
O1 C24 O2 122.4(3)
O1 C24 C3 125.0(3)
O2 C24 C3 112.6(2)
O2 C25 H25A 109.5
O2 C25 H25B 109.5
O2 C25 H25C 109.5
H25A C25 H25B 109.5
H25A C25 H25C 109.5
H25B C25 H25C 109.5
C1 C26 H26A 109.5
C1 C26 H26B 109.5
C1 C26 H26C 109.5
H26A C26 H26B 109.5
H26A C26 H26C 109.5
H26B C26 H26C 109.5

loop_
_geom_bond_atom_site_label_1
_geom_bond_atom_site_label_2
_geom_bond_distance
O1 C24 1.202(3)
O2 C24 1.337(3)
O2 C25 1.442(3)
N1 C1 1.379(3)
N1 C4 1.368(3)
N1 C17 1.465(3)
C1 C2 1.377(4)
C1 C26 1.499(4)
C2 C3 1.433(3)
C2 C5 1.477(4)
C3 C4 1.388(4)
C3 C24 1.465(4)
C4 C11 1.482(4)
C5 C6 1.394(4)
C5 C10 1.395(4)
C6 H6 0.9500
C6 C7 1.387(4)
C7 H7 0.9500
C7 C8 1.381(5)
C8 H8 0.9500
C8 C9 1.385(5)
C9 H9 0.9500
C9 C10 1.385(4)
C10 H10 0.9500
C11 C12 1.394(4)
C11 C16 1.386(4)
C12 H12 0.9500
C12 C13 1.381(4)
C13 H13 0.9500
C13 C14 1.376(4)
C14 H14 0.9500
C14 C15 1.378(4)
C15 H15 0.9500
C15 C16 1.390(4)
C16 H16 0.9500
C17 H17A 0.9900
C17 H17B 0.9900
C17 C18 1.511(4)
C18 C19 1.381(4)
C18 C23 1.381(4)
C19 H19 0.9500
C19 C20 1.392(5)
C20 H20 0.9500
C20 C21 1.380(6)
C21 H21 0.9500
C21 C22 1.374(6)
C22 H22 0.9500
C22 C23 1.383(5)
C23 H23 0.9500
C25 H25A 0.9800
C25 H25B 0.9800
C25 H25C 0.9800
C26 H26A 0.9800
C26 H26B 0.9800
C26 H26C 0.9800

loop_
_geom_hbond_atom_site_label_D
_geom_hbond_atom_site_label_H
_geom_hbond_atom_site_label_A
_geom_hbond_site_symmetry_A
_geom_hbond_distance_DH
_geom_hbond_distance_HA
_geom_hbond_distance_DA
_geom_hbond_angle_DHA
C17 H17B O1 4_746 0.99 2.56 3.177(3) 120
C26 H26A O2 4_646 0.98 2.59 3.383(3) 138

loop_
_geom_torsion_atom_site_label_1
_geom_torsion_atom_site_label_2
_geom_torsion_atom_site_label_3
_geom_torsion_atom_site_label_4
_geom_torsion
N1 C1 C2 C3 -0.3(3)
N1 C1 C2 C5 -175.1(2)
N1 C4 C11 C12 105.7(3)
N1 C4 C11 C16 -74.9(4)
N1 C17 C18 C19 21.3(4)
N1 C17 C18 C23 -161.1(3)
C1 N1 C4 C3 0.5(3)
C1 N1 C4 C11 -174.4(2)
C1 N1 C17 C18 80.0(3)
C1 C2 C3 C4 0.6(3)
C1 C2 C3 C24 -179.0(3)
C1 C2 C5 C6 -59.7(4)
C1 C2 C5 C10 118.3(3)
C2 C3 C4 N1 -0.7(3)
C2 C3 C4 C11 173.8(3)
C2 C3 C24 O1 157.7(3)
C2 C3 C24 O2 -22.4(4)
C2 C5 C6 C7 177.4(3)
C2 C5 C10 C9 -177.5(3)
C3 C2 C5 C6 126.6(3)
C3 C2 C5 C10 -55.4(4)
C3 C4 C11 C12 -67.9(4)
C3 C4 C11 C16 111.5(3)
C4 N1 C1 C2 -0.1(3)
C4 N1 C1 C26 -175.3(2)
C4 N1 C17 C18 -101.5(3)
C4 C3 C24 O1 -21.8(4)
C4 C3 C24 O2 158.1(2)
C4 C11 C12 C13 178.4(3)
C4 C11 C16 C15 -179.3(3)
C5 C2 C3 C4 175.1(2)
C5 C2 C3 C24 -4.4(4)
C5 C6 C7 C8 -0.2(5)
C6 C5 C10 C9 0.5(4)
C6 C7 C8 C9 1.1(5)
C7 C8 C9 C10 -1.2(5)
C8 C9 C10 C5 0.4(5)
C10 C5 C6 C7 -0.6(4)
C11 C12 C13 C14 0.9(5)
C12 C11 C16 C15 0.1(4)
C12 C13 C14 C15 0.0(5)
C13 C14 C15 C16 -0.9(4)
C14 C15 C16 C11 0.8(5)
C16 C11 C12 C13 -1.0(4)
C17 N1 C1 C2 178.6(2)
C17 N1 C1 C26 3.4(4)
C17 N1 C4 C3 -178.2(2)
C17 N1 C4 C11 6.9(4)
C17 C18 C19 C20 177.1(3)
C17 C18 C23 C22 -176.7(3)
C18 C19 C20 C21 0.0(5)
C19 C18 C23 C22 0.9(5)
C19 C20 C21 C22 -0.1(6)
C20 C21 C22 C23 0.6(6)
C21 C22 C23 C18 -1.0(6)
C23 C18 C19 C20 -0.4(5)
C24 C3 C4 N1 178.9(2)
C24 C3 C4 C11 -6.7(4)
C25 O2 C24 O1 1.6(4)
C25 O2 C24 C3 -178.3(2)
C26 C1 C2 C3 174.3(3)
C26 C1 C2 C5 -0.6(4)
